data_4302333
loop_
_publ_author_name
'Mishra, Anurag'
'Ali, Afsar'
'Upreti, Shailesh'
'Whittingham, M. Stanley'
'Gupta, Rajeev'

_publ_section_title
;
 Cobalt Complex as Building Blocks: Synthesis, Characterization, and
 Catalytic Applications of {Cd2+--Co3+--Cd2+} and {Hg2+--Co3+--Hg2+}
 Heterobimetallic Complexes
;
_journal_coden_ASTM INOCAJ
_journal_issue 12
_journal_name_full 'Inorganic chemistry'
_journal_page_first 5234
_journal_page_last 5243
_journal_paper_doi 10.1021/ic900223f
_journal_volume 48
_journal_year 2009
_chemical_formula_moiety 'C38 H34 Co Hg2 N13 O15 S2'
_chemical_formula_sum 'C38 H34 Co Hg2 N13 O15 S2'
_chemical_formula_weight 1437.03
_space_group_IT_number 61
_symmetry_cell_setting orthorhombic
_symmetry_space_group_name_Hall '-P 2ac 2ab'
_symmetry_space_group_name_H-M 'P b c a'
_atom_sites_solution_hydrogens geom
_atom_sites_solution_primary direct
_atom_sites_solution_secondary difmap
_audit_creation_method SHELXL-97
_cell_angle_alpha 90.00
_cell_angle_beta 90.00
_cell_angle_gamma 90.00
_cell_formula_units_Z 8
_cell_length_a 19.2666(19)
_cell_length_b 19.0545(18)
_cell_length_c 25.546(3)
_cell_measurement_reflns_used 3326
_cell_measurement_temperature 298(2)
_cell_measurement_theta_max 28.28
_cell_measurement_theta_min 2.22
_cell_volume 9378.3(17)
_computing_cell_refinement 'Bruker XSCANS'
_computing_data_collection 'Bruker XSCANS'
_computing_data_reduction 'Bruker SHELXTL'
_computing_molecular_graphics 'Bruker SHELXTL'
_computing_publication_material 'Bruker SHELXTL'
_computing_structure_refinement 'SHELXL-97 (Sheldrick, 1997)'
_computing_structure_solution 'SHELXS-97 (Sheldrick, 1990)'
_diffrn_ambient_temperature 298(2)
_diffrn_measured_fraction_theta_full 1.000
_diffrn_measured_fraction_theta_max 1.000
_diffrn_measurement_device_type 'Bruker P4'
_diffrn_measurement_method '\w scans'
_diffrn_radiation_monochromator graphite
_diffrn_radiation_source 'fine-focus sealed tube'
_diffrn_radiation_type MoK\a
_diffrn_radiation_wavelength 0.71073
_diffrn_reflns_av_R_equivalents 0.1097
_diffrn_reflns_av_sigmaI/netI 0.0538
_diffrn_reflns_limit_h_max 23
_diffrn_reflns_limit_h_min -23
_diffrn_reflns_limit_k_max 23
_diffrn_reflns_limit_k_min -23
_diffrn_reflns_limit_l_max 30
_diffrn_reflns_limit_l_min -30
_diffrn_reflns_number 100441
_diffrn_reflns_theta_full 25.50
_diffrn_reflns_theta_max 25.50
_diffrn_reflns_theta_min 1.59
_exptl_absorpt_coefficient_mu 7.052
_exptl_absorpt_correction_T_max 0.472
_exptl_absorpt_correction_T_min 0.350
_exptl_absorpt_correction_type multi-scan
_exptl_absorpt_process_details '(SADABS; Bruker, 2000)'
_exptl_crystal_colour Blue
_exptl_crystal_density_diffrn 2.036
_exptl_crystal_density_method 'not measured'
_exptl_crystal_description Block
_exptl_crystal_F_000 5536.0
_exptl_crystal_size_max 0.213
_exptl_crystal_size_mid 0.128
_exptl_crystal_size_min 0.107
_refine_diff_density_max 1.530
_refine_diff_density_min -1.192
_refine_diff_density_rms 0.210
_refine_ls_extinction_method none
_refine_ls_goodness_of_fit_ref 1.130
_refine_ls_hydrogen_treatment constr
_refine_ls_matrix_type full
_refine_ls_number_parameters 644
_refine_ls_number_reflns 8724
_refine_ls_number_restraints 0
_refine_ls_restrained_S_all 1.130
_refine_ls_R_factor_all 0.0958
_refine_ls_R_factor_gt 0.0812
_refine_ls_shift/su_max 0.008
_refine_ls_shift/su_mean 0.002
_refine_ls_structure_factor_coef Fsqd
_refine_ls_weighting_details 'calc w=1/[\s^2^(Fo^2^)+(0.1101P)^2^+1.0413P] where P=(Fo^2^+2Fc^2^)/3'
_refine_ls_weighting_scheme calc
_refine_ls_wR_factor_gt 0.1022
_refine_ls_wR_factor_ref 0.1081
_reflns_number_gt 7593
_reflns_number_total 8724
_reflns_threshold_expression >2sigma(I)
_cod_duplicate_entry 4338649
_cod_data_source_file ic900223f_si_002_1.cif
_cod_data_source_block 1
_cod_depositor_comments
;
The following automatic conversions were performed:
'_symmetry_cell_setting' value 'Orthorhombic' changed to 'orthorhombic'
according to '/home/saulius/struct/CIF-dictionaries/cif_core.dic'
dictionary named 'cif_core.dic' version 2.4.1 from 2010-06-29.

Automatic conversion script
Id: cif_fix_enum 1527 2010-12-29 10:47:43Z saulius 
;
_cod_original_cell_volume 9378.4(17)
_cod_database_code 4302333

loop_
_symmetry_equiv_pos_as_xyz
'x, y, z'
'-x+1/2, -y, z+1/2'
'-x, y+1/2, -z+1/2'
'x+1/2, -y+1/2, -z'
'-x, -y, -z'
'x-1/2, y, -z-1/2'
'x, -y-1/2, z-1/2'
'-x-1/2, y-1/2, z'

loop_
_atom_site_label
_atom_site_type_symbol
_atom_site_fract_x
_atom_site_fract_y
_atom_site_fract_z
_atom_site_U_iso_or_equiv
_atom_site_adp_type
_atom_site_occupancy
_atom_site_symmetry_multiplicity
_atom_site_calc_flag
_atom_site_refinement_flags
_atom_site_disorder_assembly
_atom_site_disorder_group
Hg1 Hg 0.70283(4) 0.28147(4) 0.49251(3) 0.0525(2) Uani 1 1 d . . .
Hg2 Hg 0.57111(4) 0.42737(4) 0.77192(3) 0.0447(2) Uani 1 1 d . . .
Co1 Co 0.63403(10) 0.36212(10) 0.62901(8) 0.0244(4) Uani 1 1 d . . .
O1 O 0.8070(6) 0.2464(7) 0.6099(6) 0.057(4) Uani 1 1 d . . .
O2 O 0.4671(6) 0.2816(6) 0.7012(5) 0.048(3) Uani 1 1 d . . .
O3 O 0.5413(8) 0.3851(7) 0.4889(5) 0.061(4) Uani 1 1 d . . .
O4 O 0.7297(6) 0.5252(6) 0.6966(5) 0.048(3) Uani 1 1 d . . .
N1 N 0.7656(8) 0.3678(8) 0.5195(6) 0.046(4) Uani 1 1 d . . .
N2 N 0.7268(6) 0.3351(7) 0.6031(5) 0.031(3) Uani 1 1 d . . .
N3 N 0.6381(7) 0.2725(6) 0.6576(5) 0.028(3) Uani 1 1 d . . .
N4 N 0.5441(6) 0.3605(7) 0.6649(5) 0.029(3) Uani 1 1 d . . .
N5 N 0.4971(6) 0.4537(7) 0.7122(5) 0.033(3) Uani 1 1 d . . .
N6 N 0.6103(7) 0.2298(7) 0.5210(5) 0.037(3) Uani 1 1 d . . .
N7 N 0.5881(6) 0.3356(7) 0.5623(5) 0.031(3) Uani 1 1 d . . .
N8 N 0.6291(6) 0.4506(6) 0.5986(5) 0.024(3) Uani 1 1 d . . .
N9 N 0.6791(6) 0.4171(6) 0.6855(4) 0.022(3) Uani 1 1 d . . .
N10 N 0.6745(7) 0.3834(8) 0.7732(5) 0.038(3) Uani 1 1 d . . .
C1 C 0.8032(11) 0.4084(11) 0.4879(8) 0.064(6) Uani 1 1 d . . .
H1 H 0.8014 0.3994 0.4522 0.077 Uiso 1 1 calc R . .
C2 C 0.8439(12) 0.4617(12) 0.5046(9) 0.068(6) Uani 1 1 d . . .
H2 H 0.8674 0.4901 0.4809 0.081 Uiso 1 1 calc R . .
C3 C 0.8493(11) 0.4725(12) 0.5576(10) 0.070(7) Uani 1 1 d . . .
H3 H 0.8785 0.5073 0.5706 0.084 Uiso 1 1 calc R . .
C4 C 0.8115(9) 0.4319(11) 0.5909(9) 0.057(6) Uani 1 1 d . . .
H4 H 0.8140 0.4395 0.6269 0.069 Uiso 1 1 calc R . .
C5 C 0.7688(8) 0.3787(8) 0.5709(7) 0.035(4) Uani 1 1 d . . .
C6 C 0.7501(9) 0.2737(9) 0.6200(6) 0.036(4) Uani 1 1 d . . .
C7 C 0.6946(9) 0.2340(9) 0.6491(7) 0.040(4) Uani 1 1 d . . .
C8 C 0.6987(11) 0.1683(10) 0.6687(10) 0.048(8) Uani 1 1 d . . .
H8 H 0.7397 0.1427 0.6663 0.084 Uiso 1 1 calc R . .
C9 C 0.6410(11) 0.1400(11) 0.6921(11) 0.084(8) Uani 1 1 d . . .
H9 H 0.6415 0.0934 0.7030 0.093 Uiso 1 1 calc R . .
C10 C 0.5815(11) 0.1807(12) 0.6998(10) 0.076(8) Uani 1 1 d . . .
H10 H 0.5426 0.1628 0.7167 0.091 Uiso 1 1 calc R . .
C11 C 0.5828(8) 0.2477(9) 0.6814(6) 0.035(4) Uani 1 1 d . . .
C12 C 0.5238(8) 0.2982(9) 0.6841(7) 0.034(4) Uani 1 1 d . . .
C13 C 0.4958(7) 0.4181(8) 0.6682(6) 0.026(3) Uani 1 1 d . . .
C14 C 0.4521(9) 0.4353(9) 0.6270(7) 0.042(4) Uani 1 1 d . . .
H14 H 0.4520 0.4086 0.5965 0.050 Uiso 1 1 calc R . .
C15 C 0.4098(11) 0.4915(13) 0.6318(8) 0.068(7) Uani 1 1 d . . .
H15 H 0.3796 0.5034 0.6048 0.082 Uiso 1 1 calc R . .
C16 C 0.4115(10) 0.5298(12) 0.6752(10) 0.035(4) Uani 1 1 d . . .
H16 H 0.3838 0.5695 0.6784 0.085 Uiso 1 1 calc R . .
C17 C 0.4540(10) 0.5104(12) 0.7149(8) 0.039(4) Uani 1 1 d . . .
H17 H 0.4539 0.5371 0.7454 0.074 Uiso 1 1 calc R . .
C18 C 0.5891(11) 0.1632(10) 0.5076(8) 0.055(5) Uani 1 1 d . . .
H18 H 0.6201 0.1353 0.4891 0.066 Uiso 1 1 calc R . .
C19 C 0.5271(10) 0.1360(10) 0.5195(9) 0.056(6) Uani 1 1 d . . .
H19 H 0.5147 0.0906 0.5098 0.067 Uiso 1 1 calc R . .
C20 C 0.4840(12) 0.1781(13) 0.5460(9) 0.071(7) Uani 1 1 d . . .
H20 H 0.4403 0.1608 0.5547 0.085 Uiso 1 1 calc R . .
C21 C 0.5001(10) 0.2449(11) 0.5612(8) 0.054(5) Uani 1 1 d . . .
H21 H 0.4688 0.2727 0.5796 0.065 Uiso 1 1 calc R . .
C22 C 0.5658(8) 0.2691(10) 0.5479(6) 0.039(4) Uani 1 1 d . . .
C23 C 0.5722(8) 0.3887(9) 0.5310(6) 0.035(4) Uani 1 1 d . . .
C24 C 0.5967(8) 0.4579(9) 0.5521(6) 0.033(4) Uani 1 1 d . . .
C25 C 0.5911(9) 0.5221(9) 0.5305(7) 0.042(4) Uani 1 1 d . . .
H25 H 0.5704 0.5273 0.4978 0.051 Uiso 1 1 calc R . .
C26 C 0.6160(10) 0.5808(10) 0.5569(8) 0.054(5) Uani 1 1 d . . .
H26 H 0.6099 0.6255 0.5430 0.065 Uiso 1 1 calc R . .
C27 C 0.6495(9) 0.5717(9) 0.6033(8) 0.046(5) Uani 1 1 d . . .
H27 H 0.6676 0.6101 0.6212 0.055 Uiso 1 1 calc R . .
C28 C 0.6565(8) 0.5054(9) 0.6236(7) 0.037(4) Uani 1 1 d . . .
C29 C 0.6933(8) 0.4847(8) 0.6730(6) 0.031(4) Uani 1 1 d . . .
C30 C 0.7140(7) 0.3877(8) 0.7296(6) 0.031(4) Uani 1 1 d . . .
C31 C 0.7821(9) 0.3681(11) 0.7292(8) 0.055(5) Uani 1 1 d . . .
H31 H 0.8087 0.3729 0.6990 0.065 Uiso 1 1 calc R . .
C32 C 0.8107(10) 0.3411(13) 0.7744(8) 0.066(6) Uani 1 1 d . . .
H32 H 0.8572 0.3283 0.7749 0.079 Uiso 1 1 calc R . .
C33 C 0.7720(10) 0.3332(11) 0.8173(8) 0.056(6) Uani 1 1 d . . .
H33 H 0.7905 0.3136 0.8476 0.067 Uiso 1 1 calc R . .
C34 C 0.7046(10) 0.3550(11) 0.8155(7) 0.049(5) Uani 1 1 d . . .
H34 H 0.6778 0.3497 0.8455 0.059 Uiso 1 1 calc R . .
S1 S 0.4659(3) 0.2978(3) 0.8299(2) 0.0662(16) Uani 1 1 d . . .
S2 S 0.6563(4) 0.6033(4) 0.7871(4) 0.100(3) Uani 1 1 d . . .
O1S O 0.7554(12) 0.1641(13) 0.4855(9) 0.093(6) Uani 1 1 d . . .
O2S O 0.8146(11) 0.2410(15) 0.4462(9) 0.088(7) Uani 1 1 d . . .
O3S O 0.8461(11) 0.1378(14) 0.4432(8) 0.134(10) Uani 1 1 d . . .
O4S O 0.6548(10) 0.2532(10) 0.4064(7) 0.079(6) Uani 1 1 d . . .
O5S O 0.6937(11) 0.3539(12) 0.4075(8) 0.078(7) Uani 1 1 d . . .
O6S O 0.6593(11) 0.3130(9) 0.3351(6) 0.095(6) Uani 1 1 d . . .
O7S O 0.5350(8) 0.3170(9) 0.8090(7) 0.081(5) Uani 1 1 d . . .
O8S O 0.5969(9) 0.5579(7) 0.7685(7) 0.078(5) Uani 1 1 d . . .
O9S O 0.4837(10) 0.4754(10) 0.8425(7) 0.071(5) Uani 1 1 d . . .
O10S O 0.5859(8) 0.4553(10) 0.8680(7) 0.078(6) Uani 1 1 d . . .
O11S O 0.5145(9) 0.4989(11) 0.9206(7) 0.098(6) Uani 1 1 d . . .
N1S N 0.8037(13) 0.1803(15) 0.4598(8) 0.084(8) Uani 1 1 d . . .
N2S N 0.6680(10) 0.3065(10) 0.3815(8) 0.063(5) Uani 1 1 d . . .
N3S N 0.5276(10) 0.4774(11) 0.8772(8) 0.065(5) Uani 1 1 d . . .
C1S C 0.4599(15) 0.2077(15) 0.8240(12) 0.107(11) Uani 1 1 d . . .
H1S1 H 0.4550 0.1954 0.7877 0.110 Uiso 1 1 calc R . .
H1S2 H 0.4203 0.1912 0.8431 0.110 Uiso 1 1 calc R . .
H1S3 H 0.5012 0.1864 0.8378 0.110 Uiso 1 1 calc R . .
C2S C 0.4731(13) 0.2986(14) 0.8984(9) 0.083(8) Uani 1 1 d . . .
H2S1 H 0.4809 0.2517 0.9108 0.124 Uiso 1 1 calc R . .
H2S2 H 0.4309 0.3165 0.9134 0.124 Uiso 1 1 calc R . .
H2S3 H 0.5113 0.3280 0.9085 0.124 Uiso 1 1 calc R . .
C3S C 0.6263(14) 0.626(3) 0.8367(12) 0.065(2) Uani 1 1 d . . .
H3S1 H 0.5879 0.6570 0.8299 0.131 Uiso 1 1 calc R . .
H3S2 H 0.6608 0.6504 0.8568 0.131 Uiso 1 1 calc R . .
H3S3 H 0.6103 0.5859 0.8559 0.131 Uiso 1 1 calc R . .
C4S C 0.7171(12) 0.5497(13) 0.8188(11) 0.085(8) Uani 1 1 d . . .
H4S1 H 0.7475 0.5782 0.8397 0.128 Uiso 1 1 calc R . .
H4S2 H 0.7438 0.5245 0.7933 0.128 Uiso 1 1 calc R . .
H4S3 H 0.6933 0.5169 0.8410 0.128 Uiso 1 1 calc R . .

loop_
_atom_site_aniso_label
_atom_site_aniso_U_11
_atom_site_aniso_U_22
_atom_site_aniso_U_33
_atom_site_aniso_U_23
_atom_site_aniso_U_13
_atom_site_aniso_U_12
Hg1 0.0504(4) 0.0560(5) 0.0512(5) -0.0111(4) 0.0156(4) -0.0121(4)
Hg2 0.0376(4) 0.0563(5) 0.0403(4) -0.0075(4) -0.0028(3) 0.0110(3)
Co1 0.0203(9) 0.0225(11) 0.0304(11) 0.0002(9) -0.0008(8) 0.0023(8)
O1 0.041(7) 0.049(8) 0.080(10) 0.012(7) 0.018(7) 0.018(6)
O2 0.035(7) 0.039(7) 0.070(9) -0.006(7) 0.021(6) -0.005(6)
O3 0.080(10) 0.057(9) 0.044(8) -0.004(7) -0.026(7) 0.009(7)
O4 0.058(8) 0.032(7) 0.053(8) -0.008(6) -0.016(6) -0.015(6)
N1 0.056(10) 0.041(9) 0.039(9) 0.003(7) 0.023(7) -0.016(7)
N2 0.027(7) 0.040(8) 0.028(7) 0.000(6) 0.009(6) 0.008(6)
N3 0.042(8) 0.018(7) 0.023(6) 0.001(5) 0.003(6) 0.005(6)
N4 0.022(6) 0.027(7) 0.039(8) -0.004(6) 0.015(6) 0.010(5)
N5 0.028(7) 0.029(8) 0.042(8) -0.005(6) -0.008(6) 0.009(6)
N6 0.046(8) 0.029(8) 0.038(8) 0.001(6) 0.014(7) -0.008(6)
N7 0.023(6) 0.038(8) 0.031(7) -0.015(6) -0.002(5) 0.004(6)
N8 0.028(6) 0.029(6) 0.021(7) 0.017(5) 0.012(5) 0.010(5)
N9 0.026(6) 0.020(7) 0.020(6) -0.009(5) 0.002(5) 0.002(5)
N10 0.032(7) 0.048(9) 0.035(8) 0.002(7) 0.004(6) 0.011(6)
C1 0.084(15) 0.065(14) 0.043(11) 0.035(10) 0.027(11) 0.014(12)
C2 0.084(16) 0.058(14) 0.061(15) 0.006(12) 0.024(13) 0.031(12)
C3 0.053(13) 0.063(16) 0.093(19) -0.002(13) 0.008(13) -0.009(11)
C4 0.041(10) 0.068(14) 0.063(13) -0.014(11) 0.014(10) -0.019(10)
C5 0.035(9) 0.026(9) 0.045(10) -0.009(8) 0.006(8) 0.003(7)
C6 0.038(9) 0.036(10) 0.035(9) 0.004(8) 0.003(8) 0.008(8)
C7 0.042(10) 0.032(10) 0.046(10) -0.001(8) 0.009(8) 0.025(8)
C8 0.055(12) 0.042(12) 0.043(19) 0.025(12) 0.017(13) 0.010(10)
C9 0.062(14) 0.043(12) 0.15(2) 0.033(13) 0.027(15) 0.028(10)
C10 0.055(13) 0.073(16) 0.099(19) 0.040(14) 0.049(13) 0.009(11)
C11 0.035(9) 0.035(9) 0.036(9) 0.018(8) 0.004(7) 0.002(7)
C12 0.020(8) 0.040(10) 0.040(10) 0.008(8) 0.012(7) -0.006(7)
C13 0.016(7) 0.035(9) 0.027(8) 0.001(7) 0.002(6) -0.003(6)
C14 0.046(10) 0.035(10) 0.044(10) -0.007(8) -0.008(8) 0.017(8)
C15 0.064(14) 0.092(18) 0.049(13) -0.026(13) -0.023(11) 0.034(13)
C16 0.030(8) 0.047(11) 0.028(9) 0.011(8) -0.003(7) -0.001(8)
C17 0.031(9) 0.055(12) 0.032(9) 0.016(8) -0.010(7) 0.014(8)
C18 0.062(13) 0.041(12) 0.062(13) -0.003(10) -0.002(11) 0.016(10)
C19 0.050(11) 0.034(11) 0.081(16) -0.014(10) 0.019(11) -0.015(9)
C20 0.061(14) 0.073(17) 0.079(17) -0.023(14) 0.016(13) -0.016(12)
C21 0.045(11) 0.051(13) 0.065(13) -0.024(11) -0.003(10) -0.012(9)
C22 0.031(9) 0.055(12) 0.032(9) 0.006(8) -0.010(7) 0.016(8)
C23 0.030(8) 0.047(11) 0.028(9) 0.011(8) -0.003(7) -0.001(8)
C24 0.037(9) 0.032(9) 0.031(9) 0.018(7) 0.002(7) 0.012(7)
C25 0.048(11) 0.041(11) 0.038(10) 0.004(8) -0.007(8) -0.008(8)
C26 0.066(13) 0.026(10) 0.071(14) 0.025(10) -0.014(11) -0.006(9)
C27 0.045(10) 0.028(10) 0.065(13) 0.016(9) -0.002(9) -0.012(8)
C28 0.026(8) 0.045(11) 0.041(10) 0.002(8) 0.013(7) -0.017(8)
C29 0.027(8) 0.032(9) 0.035(9) -0.002(7) 0.004(7) -0.006(7)
C30 0.023(8) 0.029(9) 0.040(9) -0.007(7) -0.010(7) -0.001(6)
C31 0.039(10) 0.076(15) 0.049(12) -0.002(11) -0.004(9) 0.006(10)
C32 0.039(11) 0.103(19) 0.057(13) 0.009(13) 0.001(10) 0.011(11)
C33 0.051(12) 0.066(14) 0.050(12) 0.006(11) -0.022(10) 0.019(10)
C34 0.058(12) 0.069(14) 0.021(9) 0.016(9) 0.002(8) 0.006(10)
S1 0.053(3) 0.079(4) 0.066(4) 0.008(3) -0.003(3) -0.012(3)
S2 0.089(5) 0.096(6) 0.115(7) -0.028(5) -0.030(5) -0.002(4)
O1S 0.151(19) 0.073(12) 0.049(10) 0.018(9) -0.021(11) 0.018(12)
O2S 0.093(15) 0.094(2) 0.081(18) -0.012(16) 0.013(13) 0.007(15)
O3S 0.122(17) 0.20(2) 0.082(14) -0.018(15) 0.005(12) 0.106(18)
O4S 0.126(16) 0.022(12) 0.082(12) 0.005(10) -0.001(12) -0.020(11)
O5S 0.119(19) 0.076(12) 0.045(10) 0.015(9) -0.023(11) 0.018(12)
O6S 0.163(19) 0.074(12) 0.048(10) 0.017(9) -0.022(11) 0.019(12)
O7S 0.061(10) 0.089(12) 0.094(13) 0.027(10) -0.005(9) -0.012(9)
O8S 0.086(11) 0.044(9) 0.104(13) -0.008(8) -0.039(10) -0.004(8)
O9S 0.082(13) 0.073(15) 0.056(13) -0.009(11) -0.006(11) -0.003(11)
O10S 0.077(10) 0.084(15) 0.066(13) -0.013(11) 0.024(9) 0.012(10)
O11S 0.084(13) 0.140(18) 0.071(12) -0.046(12) 0.002(10) -0.001(12)
N1S 0.089(17) 0.11(2) 0.053(12) 0.019(13) 0.007(12) 0.065(16)
N2S 0.073(13) 0.048(12) 0.066(13) 0.002(10) 0.003(11) -0.004(10)
N3S 0.055(12) 0.083(14) 0.057(12) -0.019(11) 0.012(10) -0.017(10)
C1S 0.09(2) 0.12(3) 0.11(2) 0.04(2) 0.022(18) -0.040(18)
C2S 0.077(17) 0.10(2) 0.067(16) 0.022(15) -0.004(13) -0.014(15)
C3S 0.075(15) 0.062(7) 0.061(2) 0.025(4) -0.014(16) -0.03(3)
C4S 0.066(15) 0.069(17) 0.12(2) -0.021(16) -0.035(15) -0.010(13)

loop_
_atom_type_symbol
_atom_type_description
_atom_type_scat_dispersion_real
_atom_type_scat_dispersion_imag
_atom_type_scat_source
C C 0.0033 0.0016 'International Tables Vol C Tables 4.2.6.8 and 6.1.1.4'
H H 0.0000 0.0000 'International Tables Vol C Tables 4.2.6.8 and 6.1.1.4'
N N 0.0061 0.0033 'International Tables Vol C Tables 4.2.6.8 and 6.1.1.4'
O O 0.0106 0.0060 'International Tables Vol C Tables 4.2.6.8 and 6.1.1.4'
Co Co 0.3494 0.9721 'International Tables Vol C Tables 4.2.6.8 and 6.1.1.4'
Cd Cd -0.8075 1.2024 'International Tables Vol C Tables 4.2.6.8 and 6.1.1.4'
Hg Hg -2.3894 9.2266 'International Tables Vol C Tables 4.2.6.8 and 6.1.1.4'
S S 0.1246 0.1234 'International Tables Vol C Tables 4.2.6.8 and 6.1.1.4'

loop_
_geom_angle_atom_site_label_1
_geom_angle_atom_site_label_2
_geom_angle_atom_site_label_3
_geom_angle
_geom_angle_site_symmetry_1
_geom_angle_site_symmetry_3
_geom_angle_publ_flag
N1 Hg1 N6 134.6(5) . . ?
N1 Hg1 O4S 131.9(6) . . ?
N6 Hg1 O4S 83.7(6) . . ?
N1 Hg1 O1S 119.1(8) . . ?
N6 Hg1 O1S 87.1(7) . . ?
O4S Hg1 O1S 83.7(7) . . ?
N1 Hg1 O2S 84.6(7) . . ?
N6 Hg1 O2S 135.0(7) . . ?
O4S Hg1 O2S 80.6(7) . . ?
O1S Hg1 O2S 49.5(8) . . ?
N1 Hg1 O5S 84.2(6) . . ?
N6 Hg1 O5S 118.1(6) . . ?
O4S Hg1 O5S 48.3(6) . . ?
O1S Hg1 O5S 116.9(7) . . ?
O2S Hg1 O5S 80.2(8) . . ?
N5 Hg2 N10 135.5(5) . . ?
N5 Hg2 O7S 106.9(5) . . ?
N10 Hg2 O7S 85.5(5) . . ?
N5 Hg2 O10S 135.7(5) . . ?
N10 Hg2 O10S 87.9(5) . . ?
O7S Hg2 O10S 80.5(6) . . ?
N5 Hg2 O8S 82.9(5) . . ?
N10 Hg2 O8S 101.5(5) . . ?
O7S Hg2 O8S 157.7(6) . . ?
O10S Hg2 O8S 78.7(6) . . ?
N5 Hg2 O9S 88.9(6) . . ?
N10 Hg2 O9S 135.6(6) . . ?
O7S Hg2 O9S 81.3(6) . . ?
O10S Hg2 O9S 48.2(5) . . ?
O8S Hg2 O9S 78.9(6) . . ?
N3 Co1 N8 178.3(6) . . ?
N3 Co1 N4 80.8(5) . . ?
N8 Co1 N4 99.5(5) . . ?
N3 Co1 N2 81.6(6) . . ?
N8 Co1 N2 98.2(5) . . ?
N4 Co1 N2 162.3(6) . . ?
N3 Co1 N9 100.4(5) . . ?
N8 Co1 N9 81.2(5) . . ?
N4 Co1 N9 93.1(5) . . ?
N2 Co1 N9 89.2(5) . . ?
N3 Co1 N7 97.1(6) . . ?
N8 Co1 N7 81.3(6) . . ?
N4 Co1 N7 90.3(5) . . ?
N2 Co1 N7 92.8(5) . . ?
N9 Co1 N7 162.5(5) . . ?
C5 N1 C1 118.8(17) . . ?
C5 N1 Hg1 117.4(11) . . ?
C1 N1 Hg1 123.7(13) . . ?
C6 N2 C5 120.8(13) . . ?
C6 N2 Co1 115.3(11) . . ?
C5 N2 Co1 123.8(10) . . ?
C11 N3 C7 122.7(14) . . ?
C11 N3 Co1 118.5(11) . . ?
C7 N3 Co1 118.5(11) . . ?
C12 N4 C13 117.6(12) . . ?
C12 N4 Co1 116.2(10) . . ?
C13 N4 Co1 125.9(10) . . ?
C13 N5 C17 116.2(14) . . ?
C13 N5 Hg2 120.0(10) . . ?
C17 N5 Hg2 123.5(12) . . ?
C22 N6 C18 117.2(15) . . ?
C22 N6 Hg1 116.6(11) . . ?
C18 N6 Hg1 125.5(12) . . ?
C23 N7 C22 117.7(13) . . ?
C23 N7 Co1 115.3(11) . . ?
C22 N7 Co1 126.7(11) . . ?
C28 N8 C24 121.6(13) . . ?
C28 N8 Co1 119.3(11) . . ?
C24 N8 Co1 119.0(11) . . ?
C29 N9 C30 117.7(12) . . ?
C29 N9 Co1 114.8(10) . . ?
C30 N9 Co1 125.0(9) . . ?
C34 N10 C30 116.5(14) . . ?
C34 N10 Hg2 124.5(12) . . ?
C30 N10 Hg2 118.9(10) . . ?
N1 C1 C2 124(2) . . ?
N1 C1 H1 117.9 . . ?
C2 C1 H1 117.9 . . ?
C1 C2 C3 118(2) . . ?
C1 C2 H2 121.1 . . ?
C3 C2 H2 121.1 . . ?
C4 C3 C2 119(2) . . ?
C4 C3 H3 120.3 . . ?
C2 C3 H3 120.3 . . ?
C3 C4 C5 120(2) . . ?
C3 C4 H4 120.1 . . ?
C5 C4 H4 120.1 . . ?
N1 C5 C4 120.0(17) . . ?
N1 C5 N2 117.0(14) . . ?
C4 C5 N2 123.1(16) . . ?
O1 C6 N2 126.9(16) . . ?
O1 C6 C7 121.3(15) . . ?
N2 C6 C7 111.4(14) . . ?
N3 C7 C8 119.9(16) . . ?
N3 C7 C6 112.6(14) . . ?
C8 C7 C6 127.4(15) . . ?
C7 C8 C9 118.6(16) . . ?
C7 C8 H8 120.7 . . ?
C9 C8 H8 120.7 . . ?
C8 C9 C10 120.4(18) . . ?
C8 C9 H9 119.8 . . ?
C10 C9 H9 119.8 . . ?
C11 C10 C9 117.2(17) . . ?
C11 C10 H10 121.4 . . ?
C9 C10 H10 121.4 . . ?
N3 C11 C10 120.8(16) . . ?
N3 C11 C12 114.1(13) . . ?
C10 C11 C12 125.1(15) . . ?
O2 C12 N4 128.5(15) . . ?
O2 C12 C11 122.2(15) . . ?
N4 C12 C11 109.3(12) . . ?
N5 C13 C14 122.7(14) . . ?
N5 C13 N4 115.5(13) . . ?
C14 C13 N4 121.8(14) . . ?
C15 C14 C13 118.9(17) . . ?
C15 C14 H14 120.5 . . ?
C13 C14 H14 120.5 . . ?
C16 C15 C14 119.7(19) . . ?
C16 C15 H15 120.1 . . ?
C14 C15 H15 120.1 . . ?
C15 C16 C17 119.4(18) . . ?
C15 C16 H16 120.3 . . ?
C17 C16 H16 120.3 . . ?
C16 C17 N5 123.1(18) . . ?
C16 C17 H17 118.5 . . ?
N5 C17 H17 118.5 . . ?
C19 C18 N6 124.5(19) . . ?
C19 C18 H18 117.7 . . ?
N6 C18 H18 117.7 . . ?
C18 C19 C20 115.9(19) . . ?
C18 C19 H19 122.1 . . ?
C20 C19 H19 122.1 . . ?
C19 C20 C21 124(2) . . ?
C19 C20 H20 118.0 . . ?
C21 C20 H20 118.0 . . ?
C20 C21 C22 116.6(19) . . ?
C20 C21 H21 121.7 . . ?
C22 C21 H21 121.7 . . ?
N6 C22 N7 116.8(15) . . ?
N6 C22 C21 121.8(18) . . ?
N7 C22 C21 121.4(16) . . ?
O3 C23 N7 126.7(17) . . ?
O3 C23 C24 120.9(15) . . ?
N7 C23 C24 112.4(13) . . ?
C25 C24 N8 119.5(16) . . ?
C25 C24 C23 128.7(15) . . ?
N8 C24 C23 111.8(13) . . ?
C24 C25 C26 120.3(17) . . ?
C24 C25 H25 119.9 . . ?
C26 C25 H25 119.9 . . ?
C27 C26 C25 118.8(17) . . ?
C27 C26 H26 120.6 . . ?
C25 C26 H26 120.6 . . ?
C26 C27 C28 119.6(18) . . ?
C26 C27 H27 120.2 . . ?
C28 C27 H27 120.2 . . ?
N8 C28 C27 120.1(16) . . ?
N8 C28 C29 112.6(14) . . ?
C27 C28 C29 127.3(16) . . ?
O4 C29 N9 127.5(16) . . ?
O4 C29 C28 121.9(15) . . ?
N9 C29 C28 110.6(13) . . ?
N10 C30 C31 122.0(16) . . ?
N10 C30 N9 114.2(13) . . ?
C31 C30 N9 123.7(16) . . ?
C30 C31 C32 118.7(19) . . ?
C30 C31 H31 120.6 . . ?
C32 C31 H31 120.6 . . ?
C33 C32 C31 120.5(19) . . ?
C33 C32 H32 119.8 . . ?
C31 C32 H32 119.8 . . ?
C32 C33 C34 118.0(18) . . ?
C32 C33 H33 121.0 . . ?
C34 C33 H33 121.0 . . ?
N10 C34 C33 124.2(17) . . ?
N10 C34 H34 117.9 . . ?
C33 C34 H34 117.9 . . ?
O7S S1 C1S 105.9(12) . . ?
O7S S1 C2S 106.6(11) . . ?
C1S S1 C2S 95.8(14) . . ?
C3S S2 O8S 98.2(17) . . ?
C3S S2 C4S 92.1(17) . . ?
O8S S2 C4S 108.6(11) . . ?
N1S O1S Hg1 97.4(18) . . ?
N1S O2S Hg1 90.6(16) . . ?
N2S O4S Hg1 101.8(14) . . ?
N2S O5S Hg1 95.2(15) . . ?
S1 O7S Hg2 128.1(10) . . ?
S2 O8S Hg2 134.2(9) . . ?
N3S O9S Hg2 93.7(13) . . ?
N3S O10S Hg2 99.0(14) . . ?
O1S N1S O3S 123(3) . . ?
O1S N1S O2S 123(2) . . ?
O3S N1S O2S 114(3) . . ?
O6S N2S O4S 125(2) . . ?
O6S N2S O5S 121(2) . . ?
O4S N2S O5S 114(2) . . ?
O11S N3S O10S 119(2) . . ?
O11S N3S O9S 122(2) . . ?
O10S N3S O9S 119(2) . . ?
S1 C1S H1S1 109.5 . . ?
S1 C1S H1S2 109.5 . . ?
H1S1 C1S H1S2 109.5 . . ?
S1 C1S H1S3 109.5 . . ?
H1S1 C1S H1S3 109.5 . . ?
H1S2 C1S H1S3 109.5 . . ?
S1 C2S H2S1 109.5 . . ?
S1 C2S H2S2 109.5 . . ?
H2S1 C2S H2S2 109.5 . . ?
S1 C2S H2S3 109.5 . . ?
H2S1 C2S H2S3 109.5 . . ?
H2S2 C2S H2S3 109.5 . . ?
S2 C3S H3S1 109.5 . . ?
S2 C3S H3S2 109.5 . . ?
H3S1 C3S H3S2 109.5 . . ?
S2 C3S H3S3 109.5 . . ?
H3S1 C3S H3S3 109.5 . . ?
H3S2 C3S H3S3 109.5 . . ?
S2 C4S H4S1 109.5 . . ?
S2 C4S H4S2 109.5 . . ?
H4S1 C4S H4S2 109.5 . . ?
S2 C4S H4S3 109.5 . . ?
H4S1 C4S H4S3 109.5 . . ?
H4S2 C4S H4S3 109.5 . . ?

loop_
_geom_bond_atom_site_label_1
_geom_bond_atom_site_label_2
_geom_bond_distance
_geom_bond_site_symmetry_2
_geom_bond_publ_flag
Hg1 N1 2.156(15) . ?
Hg1 N6 2.163(13) . ?
Hg1 O4S 2.448(18) . ?
Hg1 O1S 2.46(2) . ?
Hg1 O2S 2.58(2) . ?
Hg1 O5S 2.58(2) . ?
Hg2 N5 2.148(13) . ?
Hg2 N10 2.161(13) . ?
Hg2 O7S 2.409(16) . ?
Hg2 O10S 2.527(19) . ?
Hg2 O8S 2.538(14) . ?
Hg2 O9S 2.630(18) . ?
Co1 N3 1.859(12) . ?
Co1 N8 1.859(11) . ?
Co1 N4 1.960(11) . ?
Co1 N2 1.974(12) . ?
Co1 N9 1.983(11) . ?
Co1 N7 1.985(12) . ?
O1 C6 1.242(19) . ?
O2 C12 1.219(17) . ?
O3 C23 1.231(19) . ?
O4 C29 1.206(18) . ?
N1 C5 1.33(2) . ?
N1 C1 1.33(2) . ?
N2 C6 1.33(2) . ?
N2 C5 1.42(2) . ?
N3 C11 1.314(19) . ?
N3 C7 1.329(19) . ?
N4 C12 1.343(19) . ?
N4 C13 1.441(18) . ?
N5 C13 1.312(19) . ?
N5 C17 1.37(2) . ?
N6 C22 1.33(2) . ?
N6 C18 1.37(2) . ?
N7 C23 1.32(2) . ?
N7 C22 1.39(2) . ?
N8 C28 1.33(2) . ?
N8 C24 1.349(19) . ?
N9 C29 1.355(19) . ?
N9 C30 1.427(19) . ?
N10 C34 1.34(2) . ?
N10 C30 1.35(2) . ?
C1 C2 1.35(3) . ?
C1 H1 0.9300 . ?
C2 C3 1.37(3) . ?
C2 H2 0.9300 . ?
C3 C4 1.36(3) . ?
C3 H3 0.9300 . ?
C4 C5 1.40(2) . ?
C4 H4 0.9300 . ?
C6 C7 1.51(2) . ?
C7 C8 1.35(2) . ?
C8 C9 1.37(3) . ?
C8 H8 0.9300 . ?
C9 C10 1.40(3) . ?
C9 H9 0.9300 . ?
C10 C11 1.36(3) . ?
C10 H10 0.9300 . ?
C11 C12 1.49(2) . ?
C13 C14 1.39(2) . ?
C14 C15 1.35(3) . ?
C14 H14 0.9300 . ?
C15 C16 1.33(3) . ?
C15 H15 0.9300 . ?
C16 C17 1.35(3) . ?
C16 H16 0.9300 . ?
C17 H17 0.9300 . ?
C18 C19 1.34(3) . ?
C18 H18 0.9300 . ?
C19 C20 1.34(3) . ?
C19 H19 0.9300 . ?
C20 C21 1.37(3) . ?
C20 H20 0.9300 . ?
C21 C22 1.39(2) . ?
C21 H21 0.9300 . ?
C23 C24 1.50(2) . ?
C24 C25 1.35(2) . ?
C25 C26 1.39(3) . ?
C25 H25 0.9300 . ?
C26 C27 1.36(3) . ?
C26 H26 0.9300 . ?
C27 C28 1.37(2) . ?
C27 H27 0.9300 . ?
C28 C29 1.50(2) . ?
C30 C31 1.36(2) . ?
C31 C32 1.38(3) . ?
C31 H31 0.9300 . ?
C32 C33 1.33(3) . ?
C32 H32 0.9300 . ?
C33 C34 1.36(3) . ?
C33 H33 0.9300 . ?
C34 H34 0.9300 . ?
S1 O7S 1.481(16) . ?
S1 C1S 1.73(3) . ?
S1 C2S 1.76(2) . ?
S2 C3S 1.46(4) . ?
S2 O8S 1.511(16) . ?
S2 C4S 1.75(2) . ?
O1S N1S 1.18(3) . ?
O2S N1S 1.23(3) . ?
O3S N1S 1.22(2) . ?
O4S N2S 1.23(2) . ?
O5S N2S 1.23(2) . ?
O6S N2S 1.20(2) . ?
O9S N3S 1.23(2) . ?
O10S N3S 1.22(2) . ?
O11S N3S 1.21(2) . ?
C1S H1S1 0.9600 . ?
C1S H1S2 0.9600 . ?
C1S H1S3 0.9600 . ?
C2S H2S1 0.9602 . ?
C2S H2S2 0.9602 . ?
C2S H2S3 0.9602 . ?
C3S H3S1 0.9600 . ?
C3S H3S2 0.9600 . ?
C3S H3S3 0.9600 . ?
C4S H4S1 0.9600 . ?
C4S H4S2 0.9600 . ?
C4S H4S3 0.9600 . ?

loop_
_geom_torsion_atom_site_label_1
_geom_torsion_atom_site_label_2
_geom_torsion_atom_site_label_3
_geom_torsion_atom_site_label_4
_geom_torsion
_geom_torsion_site_symmetry_1
_geom_torsion_site_symmetry_2
_geom_torsion_site_symmetry_3
_geom_torsion_site_symmetry_4
_geom_torsion_publ_flag
N6 Hg1 N1 C5 30.1(17) . . . . ?
O4S Hg1 N1 C5 162.9(12) . . . . ?
O1S Hg1 N1 C5 -87.8(14) . . . . ?
O2S Hg1 N1 C5 -124.8(15) . . . . ?
O5S Hg1 N1 C5 154.5(14) . . . . ?
N6 Hg1 N1 C1 -152.9(16) . . . . ?
O4S Hg1 N1 C1 -20(2) . . . . ?
O1S Hg1 N1 C1 89.1(19) . . . . ?
O2S Hg1 N1 C1 52.2(18) . . . . ?
O5S Hg1 N1 C1 -28.5(18) . . . . ?
N3 Co1 N2 C6 -5.2(12) . . . . ?
N8 Co1 N2 C6 176.4(12) . . . . ?
N4 Co1 N2 C6 -2(3) . . . . ?
N9 Co1 N2 C6 95.4(12) . . . . ?
N7 Co1 N2 C6 -101.9(12) . . . . ?
N3 Co1 N2 C5 178.3(13) . . . . ?
N8 Co1 N2 C5 0.0(13) . . . . ?
N4 Co1 N2 C5 -178.8(16) . . . . ?
N9 Co1 N2 C5 -81.0(13) . . . . ?
N7 Co1 N2 C5 81.6(13) . . . . ?
N4 Co1 N3 C11 6.7(12) . . . . ?
N2 Co1 N3 C11 -174.2(13) . . . . ?
N9 Co1 N3 C11 98.2(12) . . . . ?
N7 Co1 N3 C11 -82.4(13) . . . . ?
N4 Co1 N3 C7 -179.2(13) . . . . ?
N2 Co1 N3 C7 -0.1(13) . . . . ?
N9 Co1 N3 C7 -87.7(13) . . . . ?
N7 Co1 N3 C7 91.7(13) . . . . ?
N3 Co1 N4 C12 -9.9(12) . . . . ?
N8 Co1 N4 C12 168.4(12) . . . . ?
N2 Co1 N4 C12 -13(3) . . . . ?
N9 Co1 N4 C12 -110.0(12) . . . . ?
N7 Co1 N4 C12 87.2(12) . . . . ?
N3 Co1 N4 C13 176.3(13) . . . . ?
N8 Co1 N4 C13 -5.4(13) . . . . ?
N2 Co1 N4 C13 173.3(15) . . . . ?
N9 Co1 N4 C13 76.2(12) . . . . ?
N7 Co1 N4 C13 -86.6(13) . . . . ?
N10 Hg2 N5 C13 29.9(16) . . . . ?
O7S Hg2 N5 C13 -71.3(13) . . . . ?
O10S Hg2 N5 C13 -165.0(11) . . . . ?
O8S Hg2 N5 C13 129.2(13) . . . . ?
O9S Hg2 N5 C13 -151.8(13) . . . . ?
N10 Hg2 N5 C17 -144.0(15) . . . . ?
O7S Hg2 N5 C17 114.8(16) . . . . ?
O10S Hg2 N5 C17 21.1(19) . . . . ?
O8S Hg2 N5 C17 -44.7(16) . . . . ?
O9S Hg2 N5 C17 34.3(16) . . . . ?
N1 Hg1 N6 C22 30.4(16) . . . . ?
O4S Hg1 N6 C22 -116.2(13) . . . . ?
O1S Hg1 N6 C22 159.8(13) . . . . ?
O2S Hg1 N6 C22 173.7(12) . . . . ?
O5S Hg1 N6 C22 -81.0(13) . . . . ?
N1 Hg1 N6 C18 -159.3(14) . . . . ?
O4S Hg1 N6 C18 54.0(15) . . . . ?
O1S Hg1 N6 C18 -30.0(15) . . . . ?
O2S Hg1 N6 C18 -16.1(19) . . . . ?
O5S Hg1 N6 C18 89.2(16) . . . . ?
N3 Co1 N7 C23 176.3(11) . . . . ?
N8 Co1 N7 C23 -4.0(11) . . . . ?
N4 Co1 N7 C23 95.6(11) . . . . ?
N2 Co1 N7 C23 -101.8(11) . . . . ?
N9 Co1 N7 C23 -6(2) . . . . ?
N3 Co1 N7 C22 2.8(13) . . . . ?
N8 Co1 N7 C22 -177.5(13) . . . . ?
N4 Co1 N7 C22 -78.0(13) . . . . ?
N2 Co1 N7 C22 84.6(13) . . . . ?
N9 Co1 N7 C22 -179.3(14) . . . . ?
N4 Co1 N8 C28 93.8(12) . . . . ?
N2 Co1 N8 C28 -85.9(12) . . . . ?
N9 Co1 N8 C28 2.0(11) . . . . ?
N7 Co1 N8 C28 -177.4(12) . . . . ?
N4 Co1 N8 C24 -85.0(12) . . . . ?
N2 Co1 N8 C24 95.4(11) . . . . ?
N9 Co1 N8 C24 -176.7(12) . . . . ?
N7 Co1 N8 C24 3.8(11) . . . . ?
N3 Co1 N9 C29 170.8(10) . . . . ?
N8 Co1 N9 C29 -8.9(10) . . . . ?
N4 Co1 N9 C29 -108.0(10) . . . . ?
N2 Co1 N9 C29 89.5(10) . . . . ?
N7 Co1 N9 C29 -7(2) . . . . ?
N3 Co1 N9 C30 9.4(12) . . . . ?
N8 Co1 N9 C30 -170.3(12) . . . . ?
N4 Co1 N9 C30 90.6(12) . . . . ?
N2 Co1 N9 C30 -71.9(12) . . . . ?
N7 Co1 N9 C30 -168.5(14) . . . . ?
N5 Hg2 N10 C34 -162.1(14) . . . . ?
O7S Hg2 N10 C34 -52.4(16) . . . . ?
O10S Hg2 N10 C34 28.2(16) . . . . ?
O8S Hg2 N10 C34 106.3(16) . . . . ?
O9S Hg2 N10 C34 20.4(19) . . . . ?
N5 Hg2 N10 C30 21.6(16) . . . . ?
O7S Hg2 N10 C30 131.4(13) . . . . ?
O10S Hg2 N10 C30 -148.0(13) . . . . ?
O8S Hg2 N10 C30 -69.9(13) . . . . ?
O9S Hg2 N10 C30 -155.8(11) . . . . ?
C5 N1 C1 C2 -2(3) . . . . ?
Hg1 N1 C1 C2 -178.5(19) . . . . ?
N1 C1 C2 C3 3(4) . . . . ?
C1 C2 C3 C4 -3(4) . . . . ?
C2 C3 C4 C5 1(3) . . . . ?
C1 N1 C5 C4 0(3) . . . . ?
Hg1 N1 C5 C4 176.8(14) . . . . ?
C1 N1 C5 N2 178.9(17) . . . . ?
Hg1 N1 C5 N2 -4(2) . . . . ?
C3 C4 C5 N1 0(3) . . . . ?
C3 C4 C5 N2 -178.7(18) . . . . ?
C6 N2 C5 N1 88(2) . . . . ?
Co1 N2 C5 N1 -96.0(16) . . . . ?
C6 N2 C5 C4 -93(2) . . . . ?
Co1 N2 C5 C4 83(2) . . . . ?
C5 N2 C6 O1 -2(3) . . . . ?
Co1 N2 C6 O1 -178.6(15) . . . . ?
C5 N2 C6 C7 -174.8(14) . . . . ?
Co1 N2 C6 C7 8.6(18) . . . . ?
C11 N3 C7 C8 -5(3) . . . . ?
Co1 N3 C7 C8 -179.0(17) . . . . ?
C11 N3 C7 C6 178.5(15) . . . . ?
Co1 N3 C7 C6 4.6(19) . . . . ?
O1 C6 C7 N3 178.2(16) . . . . ?
N2 C6 C7 N3 -9(2) . . . . ?
O1 C6 C7 C8 2(3) . . . . ?
N2 C6 C7 C8 175(2) . . . . ?
N3 C7 C8 C9 7(4) . . . . ?
C6 C7 C8 C9 -177(2) . . . . ?
C7 C8 C9 C10 -6(4) . . . . ?
C8 C9 C10 C11 2(4) . . . . ?
C7 N3 C11 C10 2(3) . . . . ?
Co1 N3 C11 C10 175.5(17) . . . . ?
C7 N3 C11 C12 -176.6(15) . . . . ?
Co1 N3 C11 C12 -2.7(19) . . . . ?
C9 C10 C11 N3 0(4) . . . . ?
C9 C10 C11 C12 178(2) . . . . ?
C13 N4 C12 O2 5(3) . . . . ?
Co1 N4 C12 O2 -168.9(15) . . . . ?
C13 N4 C12 C11 -175.0(13) . . . . ?
Co1 N4 C12 C11 10.6(18) . . . . ?
N3 C11 C12 O2 174.3(16) . . . . ?
C10 C11 C12 O2 -4(3) . . . . ?
N3 C11 C12 N4 -5(2) . . . . ?
C10 C11 C12 N4 177(2) . . . . ?
C17 N5 C13 C14 -2(2) . . . . ?
Hg2 N5 C13 C14 -176.0(12) . . . . ?
C17 N5 C13 N4 176.9(15) . . . . ?
Hg2 N5 C13 N4 2.5(18) . . . . ?
C12 N4 C13 N5 86.6(18) . . . . ?
Co1 N4 C13 N5 -99.7(15) . . . . ?
C12 N4 C13 C14 -94.9(19) . . . . ?
Co1 N4 C13 C14 78.8(18) . . . . ?
N5 C13 C14 C15 1(3) . . . . ?
N4 C13 C14 C15 -177.5(18) . . . . ?
C13 C14 C15 C16 1(4) . . . . ?
C14 C15 C16 C17 -2(4) . . . . ?
C15 C16 C17 N5 2(4) . . . . ?
C13 N5 C17 C16 0(3) . . . . ?
Hg2 N5 C17 C16 174.5(19) . . . . ?
C22 N6 C18 C19 0(3) . . . . ?
Hg1 N6 C18 C19 -169.8(17) . . . . ?
N6 C18 C19 C20 0(3) . . . . ?
C18 C19 C20 C21 0(4) . . . . ?
C19 C20 C21 C22 0(4) . . . . ?
C18 N6 C22 N7 178.6(15) . . . . ?
Hg1 N6 C22 N7 -10.3(18) . . . . ?
C18 N6 C22 C21 -1(3) . . . . ?
Hg1 N6 C22 C21 170.0(14) . . . . ?
C23 N7 C22 N6 94.3(17) . . . . ?
Co1 N7 C22 N6 -92.3(17) . . . . ?
C23 N7 C22 C21 -86(2) . . . . ?
Co1 N7 C22 C21 87.3(18) . . . . ?
C20 C21 C22 N6 1(3) . . . . ?
C20 C21 C22 N7 -178.7(18) . . . . ?
C22 N7 C23 O3 -3(3) . . . . ?
Co1 N7 C23 O3 -177.0(15) . . . . ?
C22 N7 C23 C24 177.6(13) . . . . ?
Co1 N7 C23 C24 3.4(17) . . . . ?
C28 N8 C24 C25 -1(2) . . . . ?
Co1 N8 C24 C25 178.0(13) . . . . ?
C28 N8 C24 C23 178.3(13) . . . . ?
Co1 N8 C24 C23 -3.0(17) . . . . ?
O3 C23 C24 C25 -1(3) . . . . ?
N7 C23 C24 C25 178.4(17) . . . . ?
O3 C23 C24 N8 179.9(15) . . . . ?
N7 C23 C24 N8 -0.5(19) . . . . ?
N8 C24 C25 C26 -3(3) . . . . ?
C23 C24 C25 C26 178.7(17) . . . . ?
C24 C25 C26 C27 4(3) . . . . ?
C25 C26 C27 C28 -2(3) . . . . ?
C24 N8 C28 C27 3(2) . . . . ?
Co1 N8 C28 C27 -176.0(12) . . . . ?
C24 N8 C28 C29 -176.8(13) . . . . ?
Co1 N8 C28 C29 4.5(17) . . . . ?
C26 C27 C28 N8 -2(3) . . . . ?
C26 C27 C28 C29 177.9(17) . . . . ?
C30 N9 C29 O4 -4(2) . . . . ?
Co1 N9 C29 O4 -167.2(14) . . . . ?
C30 N9 C29 C28 175.8(12) . . . . ?
Co1 N9 C29 C28 13.0(15) . . . . ?
N8 C28 C29 O4 168.9(15) . . . . ?
C27 C28 C29 O4 -11(3) . . . . ?
N8 C28 C29 N9 -11.3(18) . . . . ?
C27 C28 C29 N9 169.1(16) . . . . ?
C34 N10 C30 C31 -4(3) . . . . ?
Hg2 N10 C30 C31 172.7(14) . . . . ?
C34 N10 C30 N9 178.9(15) . . . . ?
Hg2 N10 C30 N9 -4.6(18) . . . . ?
C29 N9 C30 N10 102.5(16) . . . . ?
Co1 N9 C30 N10 -96.6(14) . . . . ?
C29 N9 C30 C31 -75(2) . . . . ?
Co1 N9 C30 C31 86.1(19) . . . . ?
N10 C30 C31 C32 2(3) . . . . ?
N9 C30 C31 C32 179.1(18) . . . . ?
C30 C31 C32 C33 1(4) . . . . ?
C31 C32 C33 C34 -2(4) . . . . ?
C30 N10 C34 C33 3(3) . . . . ?
Hg2 N10 C34 C33 -173.7(16) . . . . ?
C32 C33 C34 N10 0(3) . . . . ?
N1 Hg1 O1S N1S -53(2) . . . . ?
N6 Hg1 O1S N1S 166.4(19) . . . . ?
O4S Hg1 O1S N1S 82.4(19) . . . . ?
O2S Hg1 O1S N1S -0.7(17) . . . . ?
O5S Hg1 O1S N1S 46(2) . . . . ?
N1 Hg1 O2S N1S 136.9(18) . . . . ?
N6 Hg1 O2S N1S -18(2) . . . . ?
O4S Hg1 O2S N1S -89.0(18) . . . . ?
O1S Hg1 O2S N1S 0.6(16) . . . . ?
O5S Hg1 O2S N1S -138.1(18) . . . . ?
N1 Hg1 O4S N2S -8.2(19) . . . . ?
N6 Hg1 O4S N2S 140.1(15) . . . . ?
O1S Hg1 O4S N2S -132.1(16) . . . . ?
O2S Hg1 O4S N2S -82.2(16) . . . . ?
O5S Hg1 O4S N2S 3.1(14) . . . . ?
N1 Hg1 O5S N2S 168.6(16) . . . . ?
N6 Hg1 O5S N2S -53.1(17) . . . . ?
O4S Hg1 O5S N2S -3.0(14) . . . . ?
O1S Hg1 O5S N2S 48.9(18) . . . . ?
O2S Hg1 O5S N2S 83.1(16) . . . . ?
C1S S1 O7S Hg2 154.5(14) . . . . ?
C2S S1 O7S Hg2 -104.3(14) . . . . ?
N5 Hg2 O7S S1 -52.0(14) . . . . ?
N10 Hg2 O7S S1 171.7(13) . . . . ?
O10S Hg2 O7S S1 83.1(13) . . . . ?
O8S Hg2 O7S S1 62(2) . . . . ?
O9S Hg2 O7S S1 34.2(13) . . . . ?
C3S S2 O8S Hg2 -97(2) . . . . ?
C4S S2 O8S Hg2 -2(2) . . . . ?
N5 Hg2 O8S S2 -162.8(16) . . . . ?
N10 Hg2 O8S S2 -27.8(16) . . . . ?
O7S Hg2 O8S S2 79(2) . . . . ?
O10S Hg2 O8S S2 57.7(15) . . . . ?
O9S Hg2 O8S S2 106.9(16) . . . . ?
N5 Hg2 O9S N3S -165.5(14) . . . . ?
N10 Hg2 O9S N3S 12.7(18) . . . . ?
O7S Hg2 O9S N3S 87.1(14) . . . . ?
O10S Hg2 O9S N3S 2.2(13) . . . . ?
O8S Hg2 O9S N3S -82.5(14) . . . . ?
N5 Hg2 O10S N3S 15.5(18) . . . . ?
N10 Hg2 O10S N3S -174.9(15) . . . . ?
O7S Hg2 O10S N3S -89.0(15) . . . . ?
O8S Hg2 O10S N3S 82.9(15) . . . . ?
O9S Hg2 O10S N3S -2.2(13) . . . . ?
Hg1 O1S N1S O3S -177(2) . . . . ?
Hg1 O1S N1S O2S 1(3) . . . . ?
Hg1 O2S N1S O1S -1(3) . . . . ?
Hg1 O2S N1S O3S 177(2) . . . . ?
Hg1 O4S N2S O6S 173(2) . . . . ?
Hg1 O4S N2S O5S -5(2) . . . . ?
Hg1 O5S N2S O6S -173(2) . . . . ?
Hg1 O5S N2S O4S 5(2) . . . . ?
Hg2 O10S N3S O11S -177.6(19) . . . . ?
Hg2 O10S N3S O9S 4(2) . . . . ?
Hg2 O9S N3S O11S 178(2) . . . . ?
Hg2 O9S N3S O10S -4(2) . . . . ?
